data_3000309
loop_
_publ_author_name
'M\"unchhalfen, Marie'
'Schreuer, J\"urgen'
'Reuther, Christoph'
'Mehner, Erik'
'St\"ocker, Hartmut'

_publ_section_title
;
 Elastic, piezoelectric, and dielectric properties of rare-earth calcium
 oxoborates RCa4O(BO3)3 (R&#x2009;=&#x2009;Er, Y, Dy, Gd, Sm, Nd, La)
;
_journal_issue 9
_journal_name_full 'Journal of Applied Physics'
_journal_page_first 095102
_journal_paper_doi 10.1063/5.0061747
_journal_volume 130
_journal_year 2021
_chemical_formula_moiety 'Gd Ca4 O (B O3 )3'
_chemical_formula_sum 'B3 Ca4 Gd O10'
_chemical_formula_weight 510.00
_chemical_name_common 'gadolinium calcium oxoborate'
_space_group_crystal_system monoclinic
_space_group_IT_number 8
_space_group_name_Hall 'C -2y'
_space_group_name_H-M_alt 'C 1 m 1'
_atom_sites_solution_hydrogens .
_audit_creation_method SHELXL-2014/7
_cell_angle_alpha 90
_cell_angle_beta 101.254(3)
_cell_angle_gamma 90
_cell_formula_units_Z 2
_cell_length_a 8.0942(4)
_cell_length_b 16.0133(4)
_cell_length_c 3.55682(9)
_cell_measurement_reflns_used 4012
_cell_measurement_temperature 293(2)
_cell_measurement_theta_max 42.3930
_cell_measurement_theta_min 3.5920
_cell_volume 452.15(3)
_computing_cell_refinement 'CrysAlisPro 1.171.36.24 (Rigaku OD, 2012)'
_computing_data_collection 'CrysAlisCCD (Oxford Diffraction, 2002)'
_computing_data_reduction 'CrysAlisPro 1.171.36.24 (Rigaku OD, 2012)'
_computing_molecular_graphics 'VESTA 3 ( Momma & Izumi, 2011 )'
_computing_structure_refinement 'SHELXL-2014/7 (Sheldrick, 2014)'
_computing_structure_solution 'SHELXS-2013/1 (Sheldrick, 2013)'
_diffrn_ambient_temperature 293(2)
_diffrn_measured_fraction_theta_full 0.995
_diffrn_measured_fraction_theta_max 0.805
_diffrn_measurement_device_type 'Xcalibur with Sapphire2 CCD-area detector'
_diffrn_measurement_method '\w and \f'
_diffrn_radiation_type MoK\a
_diffrn_radiation_wavelength 0.71073
_diffrn_reflns_av_R_equivalents 0.0225
_diffrn_reflns_av_unetI/netI 0.0340
_diffrn_reflns_Laue_measured_fraction_full 0.995
_diffrn_reflns_Laue_measured_fraction_max 0.805
_diffrn_reflns_limit_h_max 12
_diffrn_reflns_limit_h_min -14
_diffrn_reflns_limit_k_max 28
_diffrn_reflns_limit_k_min -30
_diffrn_reflns_limit_l_max 6
_diffrn_reflns_limit_l_min -6
_diffrn_reflns_number 4471
_diffrn_reflns_point_group_measured_fraction_full 0.952
_diffrn_reflns_point_group_measured_fraction_max 0.641
_diffrn_reflns_theta_full 25.242
_diffrn_reflns_theta_max 42.594
_diffrn_reflns_theta_min 4.602
_exptl_absorpt_coefficient_mu 9.645
_exptl_absorpt_correction_T_max 0.528
_exptl_absorpt_correction_T_min 0.310
_exptl_absorpt_correction_type analytical
_exptl_absorpt_process_details
;
CrysAlisPro, Agilent Technologies,
Version 1.171.36.24 (release 03-12-2012 CrysAlis171 .NET)
(compiled Dec  3 2012,18:21:49)
Analytical numeric absorption correction using a multifaceted crystal
			model based on expressions derived by R.C. Clark & J.S. Reid.
(Clark, R. C. & Reid, J. S. (1995). Acta Cryst. A51, 887-897)
;
_exptl_crystal_colour colorless
_exptl_crystal_density_diffrn 3.746
_exptl_crystal_density_meas 3.736(4)
_exptl_crystal_density_method buoyancy
_exptl_crystal_F_000 478
_exptl_crystal_size_max 0.2129
_exptl_crystal_size_mid 0.1287
_exptl_crystal_size_min 0.0930
_refine_diff_density_max 1.499
_refine_diff_density_min -1.564
_refine_diff_density_rms 0.218
_refine_ls_abs_structure_details
;
 Flack x determined using 781 quotients [(I+)-(I-)]/[(I+)+(I-)]
 (Parsons, Flack and Wagner, Acta Cryst. B69 (2013) 249-259).
;
_refine_ls_abs_structure_Flack -0.032(6)
_refine_ls_extinction_coef 0.0418(11)
_refine_ls_extinction_expression Fc^*^=kFc[1+0.001xFc^2^\l^3^/sin(2\q)]^-1/4^
_refine_ls_extinction_method 'SHELXL-2014/7 (Sheldrick 2014'
_refine_ls_goodness_of_fit_ref 1.059
_refine_ls_hydrogen_treatment undef
_refine_ls_matrix_type full
_refine_ls_number_parameters 92
_refine_ls_number_reflns 2149
_refine_ls_number_restraints 3
_refine_ls_restrained_S_all 1.058
_refine_ls_R_factor_all 0.0195
_refine_ls_R_factor_gt 0.0194
_refine_ls_shift/su_max 0.001
_refine_ls_shift/su_mean 0.000
_refine_ls_structure_factor_coef Fsqd
_refine_ls_weighting_details 'w=1/[\s^2^(Fo^2^)+(0.0180P)^2^] where P=(Fo^2^+2Fc^2^)/3'
_refine_ls_weighting_scheme calc
_refine_ls_wR_factor_gt 0.0412
_refine_ls_wR_factor_ref 0.0413
_reflns_Friedel_coverage 0.586
_reflns_Friedel_fraction_full 0.907
_reflns_Friedel_fraction_max 0.476
_reflns_number_gt 2143
_reflns_number_total 2149
_reflns_threshold_expression 'I > 2\s(I)'
_cod_data_source_file GdCOB.cif
_cod_data_source_block GdCOB
_cod_depositor_comments 'Releasing structure 3000309 into public domain as published material.'
_cod_original_sg_symbol_H-M 'C m'
_cod_database_code 3000309
_shelx_shelxl_version_number 2014/7
_shelx_space_group_comment
;
The symmetry employed for this shelxl refinement is uniquely defined
by the following loop, which should always be used as a source of
symmetry information in preference to the above space-group names.
They are only intended as comments.
;

loop_
_space_group_symop_operation_xyz
'x, y, z'
'x, -y, z'
'x+1/2, y+1/2, z'
'x+1/2, -y+1/2, z'

loop_
_atom_site_label
_atom_site_type_symbol
_atom_site_fract_x
_atom_site_fract_y
_atom_site_fract_z
_atom_site_U_iso_or_equiv
_atom_site_adp_type
_atom_site_occupancy
_atom_site_site_symmetry_order
_atom_site_calc_flag
_atom_site_refinement_flags_posn
_atom_site_refinement_flags_adp
_atom_site_refinement_flags_occupancy
_atom_site_disorder_assembly
_atom_site_disorder_group
Gd-X Gd -0.00197(2) 0.0000 -0.00146(2) 0.00785(7) Uani 0.9679(18) 2 d S T P . .
Ca-Y Ca -0.36047(9) -0.11269(4) 0.32689(17) 0.00725(18) Uani 0.9716(12) 1 d . . P . .
Ca-Z Ca 0.25977(10) 0.18150(5) -0.34743(18) 0.0101(2) Uani 0.9970(15) 1 d . . P . .
Ca-X Ca -0.00197(2) 0.0000 -0.00146(2) 0.00785(7) Uani 0.0321(18) 2 d S T P . .
Gd-Y Gd -0.36047(9) -0.11269(4) 0.32689(17) 0.00725(18) Uani 0.0284(12) 1 d . . P . .
Gd-Z Gd 0.25977(10) 0.18150(5) -0.34743(18) 0.0101(2) Uani 0.0030(15) 1 d . . P . .
O1 O -0.1757(6) 0.0000 0.4180(12) 0.0059(7) Uani 1 2 d S T P . .
O2 O 0.2010(7) 0.0000 -0.3956(14) 0.0133(9) Uani 1 2 d S T P . .
O3 O 0.0846(4) 0.14286(17) 0.0765(7) 0.0100(5) Uani 1 1 d . . . . .
O4 O -0.5336(4) -0.23115(17) 0.2766(8) 0.0128(5) Uani 1 1 d . . . . .
O5 O -0.2098(4) -0.17201(18) -0.1157(7) 0.0133(5) Uani 1 1 d . . . . .
O6 O 0.4596(4) 0.07453(16) -0.2511(7) 0.0105(5) Uani 1 1 d . . . . .
B1 B 0.3738(8) 0.0000 -0.2998(14) 0.0066(9) Uani 1 2 d S T P . .
B2 B -0.5524(5) -0.3057(2) 0.0806(10) 0.0066(6) Uani 1 1 d . . . . .

loop_
_atom_site_aniso_label
_atom_site_aniso_U_11
_atom_site_aniso_U_22
_atom_site_aniso_U_33
_atom_site_aniso_U_23
_atom_site_aniso_U_13
_atom_site_aniso_U_12
Gd-X 0.00680(12) 0.01112(9) 0.00577(8) 0.000 0.00161(6) 0.000
Ca-Y 0.0069(4) 0.0079(2) 0.0070(2) 0.00009(17) 0.0015(2) -0.0004(2)
Ca-Z 0.0095(4) 0.0135(3) 0.0077(3) -0.0008(2) 0.0027(2) -0.0008(3)
Ca-X 0.00680(12) 0.01112(9) 0.00577(8) 0.000 0.00161(6) 0.000
Gd-Y 0.0069(4) 0.0079(2) 0.0070(2) 0.00009(17) 0.0015(2) -0.0004(2)
Gd-Z 0.0095(4) 0.0135(3) 0.0077(3) -0.0008(2) 0.0027(2) -0.0008(3)
O1 0.004(2) 0.0090(14) 0.0045(13) 0.000 0.0005(12) 0.000
O2 0.007(2) 0.023(2) 0.0102(17) 0.000 0.0015(15) 0.000
O3 0.0106(14) 0.0102(10) 0.0100(10) 0.0010(8) 0.0042(9) 0.0030(10)
O4 0.0147(15) 0.0105(10) 0.0152(11) -0.0052(9) 0.0077(10) -0.0042(10)
O5 0.0114(15) 0.0187(12) 0.0091(10) -0.0001(9) 0.0002(9) 0.0051(11)
O6 0.0124(14) 0.0090(10) 0.0106(10) -0.0005(8) 0.0035(9) -0.0035(10)
B1 0.007(3) 0.0071(17) 0.0056(17) 0.000 0.0013(16) 0.000
B2 0.0048(19) 0.0083(12) 0.0065(12) 0.0010(10) 0.0003(11) -0.0038(12)

loop_
_atom_type_symbol
_atom_type_description
_atom_type_scat_dispersion_real
_atom_type_scat_dispersion_imag
_atom_type_scat_source
B B 0.0013 0.0007 'International Tables Vol C Tables 4.2.6.8 and 6.1.1.4'
O O 0.0106 0.0060 'International Tables Vol C Tables 4.2.6.8 and 6.1.1.4'
Ca Ca 0.2262 0.3064 'International Tables Vol C Tables 4.2.6.8 and 6.1.1.4'
Gd Gd -0.1653 3.9035 'International Tables Vol C Tables 4.2.6.8 and 6.1.1.4'

loop_
_geom_angle_atom_site_label_1
_geom_angle_atom_site_label_2
_geom_angle_atom_site_label_3
_geom_angle
_geom_angle_site_symmetry_1
_geom_angle_site_symmetry_3
O1 Gd-X O1 104.4(2) . 1_554
O1 Gd-X O2 174.9(2) . .
O1 Gd-X O2 80.69(17) 1_554 .
O1 Gd-X O3 97.49(7) . .
O1 Gd-X O3 102.81(7) 1_554 .
O2 Gd-X O3 81.19(7) . .
O1 Gd-X O3 97.49(7) . 2
O1 Gd-X O3 102.81(7) 1_554 2
O2 Gd-X O3 81.19(7) . 2
O3 Gd-X O3 145.91(14) . 2
O1 Gd-X O2 79.27(17) . 1_556
O1 Gd-X O2 176.3(2) 1_554 1_556
O2 Gd-X O2 95.6(2) . 1_556
O3 Gd-X O2 76.49(7) . 1_556
O3 Gd-X O2 76.49(7) 2 1_556
O1 Gd-X Ca-X 37.98(12) . 1_556
O1 Gd-X Ca-X 142.40(12) 1_554 1_556
O2 Gd-X Ca-X 136.91(13) . 1_556
O3 Gd-X Ca-X 86.63(6) . 1_556
O3 Gd-X Ca-X 86.63(6) 2 1_556
O2 Gd-X Ca-X 41.29(13) 1_556 1_556
O1 Gd-X Gd-X 37.98(12) . 1_556
O1 Gd-X Gd-X 142.40(12) 1_554 1_556
O2 Gd-X Gd-X 136.91(13) . 1_556
O3 Gd-X Gd-X 86.63(6) . 1_556
O3 Gd-X Gd-X 86.63(6) 2 1_556
O2 Gd-X Gd-X 41.29(13) 1_556 1_556
Ca-X Gd-X Gd-X 0.0 1_556 1_556
O1 Gd-X Ca-X 142.02(12) . 1_554
O1 Gd-X Ca-X 37.60(12) 1_554 1_554
O2 Gd-X Ca-X 43.09(13) . 1_554
O3 Gd-X Ca-X 93.37(6) . 1_554
O3 Gd-X Ca-X 93.37(6) 2 1_554
O2 Gd-X Ca-X 138.71(13) 1_556 1_554
Ca-X Gd-X Ca-X 180.0 1_556 1_554
Gd-X Gd-X Ca-X 180.0 1_556 1_554
O1 Gd-X Gd-X 142.02(12) . 1_554
O1 Gd-X Gd-X 37.60(12) 1_554 1_554
O2 Gd-X Gd-X 43.09(13) . 1_554
O3 Gd-X Gd-X 93.37(6) . 1_554
O3 Gd-X Gd-X 93.37(6) 2 1_554
O2 Gd-X Gd-X 138.71(13) 1_556 1_554
Ca-X Gd-X Gd-X 180.0 1_556 1_554
Gd-X Gd-X Gd-X 180.0 1_556 1_554
Ca-X Gd-X Gd-X 0.0 1_554 1_554
O1 Gd-X Gd-Y 34.63(7) . 2
O1 Gd-X Gd-Y 84.51(11) 1_554 2
O2 Gd-X Gd-Y 147.90(6) . 2
O3 Gd-X Gd-Y 74.54(7) . 2
O3 Gd-X Gd-Y 130.09(7) 2 2
O2 Gd-X Gd-Y 98.73(11) 1_556 2
Ca-X Gd-X Gd-Y 62.769(9) 1_556 2
Gd-X Gd-X Gd-Y 62.769(9) 1_556 2
Ca-X Gd-X Gd-Y 117.231(9) 1_554 2
Gd-X Gd-X Gd-Y 117.231(9) 1_554 2
O1 Gd-X Ca-Y 34.63(7) . 2
O1 Gd-X Ca-Y 84.51(11) 1_554 2
O2 Gd-X Ca-Y 147.90(6) . 2
O3 Gd-X Ca-Y 74.54(7) . 2
O3 Gd-X Ca-Y 130.09(7) 2 2
O2 Gd-X Ca-Y 98.73(11) 1_556 2
Ca-X Gd-X Ca-Y 62.769(9) 1_556 2
Gd-X Gd-X Ca-Y 62.769(9) 1_556 2
Ca-X Gd-X Ca-Y 117.231(9) 1_554 2
Gd-X Gd-X Ca-Y 117.231(9) 1_554 2
Gd-Y Gd-X Ca-Y 0.0 2 2
O5 Ca-Y O1 88.98(12) 1_556 .
O5 Ca-Y O4 86.59(11) 1_556 .
O1 Ca-Y O4 175.55(13) . .
O5 Ca-Y O6 169.94(11) 1_556 2_455
O1 Ca-Y O6 101.04(12) . 2_455
O4 Ca-Y O6 83.39(10) . 2_455
O5 Ca-Y O6 81.34(10) 1_556 2_456
O1 Ca-Y O6 99.78(12) . 2_456
O4 Ca-Y O6 79.91(10) . 2_456
O6 Ca-Y O6 97.72(11) 2_455 2_456
O5 Ca-Y O5 98.68(11) 1_556 .
O1 Ca-Y O5 90.19(13) . .
O4 Ca-Y O5 90.13(10) . .
O6 Ca-Y O5 80.50(9) 2_455 .
O6 Ca-Y O5 170.03(11) 2_456 .
O5 Ca-Y B2 75.54(10) 1_556 4_545
O1 Ca-Y B2 80.50(12) . 4_545
O4 Ca-Y B2 98.02(11) . 4_545
O6 Ca-Y B2 104.95(10) 2_455 4_545
O6 Ca-Y B2 156.88(10) 2_456 4_545
O5 Ca-Y B2 25.01(10) . 4_545
O5 Ca-Y B1 98.98(11) 1_556 1_456
O1 Ca-Y B1 88.37(12) . 1_456
O4 Ca-Y B1 92.67(10) . 1_456
O6 Ca-Y B1 82.41(11) 2_455 1_456
O6 Ca-Y B1 21.24(9) 2_456 1_456
O5 Ca-Y B1 162.24(10) . 1_456
B2 Ca-Y B1 167.61(12) 4_545 1_456
O5 Ca-Y Ca-Y 41.19(7) 1_556 1_556
O1 Ca-Y Ca-Y 89.21(11) . 1_556
O4 Ca-Y Ca-Y 87.69(7) . 1_556
O6 Ca-Y Ca-Y 138.75(7) 2_455 1_556
O6 Ca-Y Ca-Y 41.03(7) 2_456 1_556
O5 Ca-Y Ca-Y 139.88(7) . 1_556
B2 Ca-Y Ca-Y 116.17(7) 4_545 1_556
B1 Ca-Y Ca-Y 57.81(8) 1_456 1_556
O5 Ca-Y Gd-Y 41.19(7) 1_556 1_556
O1 Ca-Y Gd-Y 89.21(11) . 1_556
O4 Ca-Y Gd-Y 87.69(7) . 1_556
O6 Ca-Y Gd-Y 138.75(7) 2_455 1_556
O6 Ca-Y Gd-Y 41.03(7) 2_456 1_556
O5 Ca-Y Gd-Y 139.88(7) . 1_556
B2 Ca-Y Gd-Y 116.17(7) 4_545 1_556
B1 Ca-Y Gd-Y 57.81(8) 1_456 1_556
Ca-Y Ca-Y Gd-Y 0.00(3) 1_556 1_556
O5 Ca-Y Ca-Y 138.81(7) 1_556 1_554
O1 Ca-Y Ca-Y 90.79(11) . 1_554
O4 Ca-Y Ca-Y 92.31(7) . 1_554
O6 Ca-Y Ca-Y 41.25(7) 2_455 1_554
O6 Ca-Y Ca-Y 138.97(7) 2_456 1_554
O5 Ca-Y Ca-Y 40.12(7) . 1_554
B2 Ca-Y Ca-Y 63.83(7) 4_545 1_554
B1 Ca-Y Ca-Y 122.19(8) 1_456 1_554
Ca-Y Ca-Y Ca-Y 180.0 1_556 1_554
Gd-Y Ca-Y Ca-Y 180.0 1_556 1_554
O5 Ca-Y Gd-Y 138.81(7) 1_556 1_554
O1 Ca-Y Gd-Y 90.79(11) . 1_554
O4 Ca-Y Gd-Y 92.31(7) . 1_554
O6 Ca-Y Gd-Y 41.25(7) 2_455 1_554
O6 Ca-Y Gd-Y 138.97(7) 2_456 1_554
O5 Ca-Y Gd-Y 40.12(7) . 1_554
B2 Ca-Y Gd-Y 63.83(7) 4_545 1_554
B1 Ca-Y Gd-Y 122.19(8) 1_456 1_554
Ca-Y Ca-Y Gd-Y 180.0 1_556 1_554
Gd-Y Ca-Y Gd-Y 180.0 1_556 1_554
Ca-Y Ca-Y Gd-Y 0.0 1_554 1_554
O6 Ca-Z O3 102.65(10) . 1_554
O6 Ca-Z O3 101.56(10) . .
O3 Ca-Z O3 98.88(12) 1_554 .
O6 Ca-Z O4 78.03(9) . 2_654
O3 Ca-Z O4 88.27(10) 1_554 2_654
O3 Ca-Z O4 172.73(11) . 2_654
O6 Ca-Z O5 128.58(11) . 3
O3 Ca-Z O5 123.05(10) 1_554 3
O3 Ca-Z O5 93.96(10) . 3
O4 Ca-Z O5 80.90(10) 2_654 3
O6 Ca-Z O4 77.85(9) . 2_655
O3 Ca-Z O4 176.51(10) 1_554 2_655
O3 Ca-Z O4 84.37(9) . 2_655
O4 Ca-Z O4 88.46(10) 2_654 2_655
O5 Ca-Z O4 55.13(9) 3 2_655
O6 Ca-Z B2 98.96(11) . 2_655
O3 Ca-Z B2 147.77(10) 1_554 2_655
O3 Ca-Z B2 99.90(11) . 2_655
O4 Ca-Z B2 73.10(11) 2_654 2_655
O5 Ca-Z B2 29.71(11) 3 2_655
O4 Ca-Z B2 29.37(9) 2_655 2_655
O6 Ca-Z O4 156.58(9) . 3_554
O3 Ca-Z O4 53.96(9) 1_554 3_554
O3 Ca-Z O4 83.02(9) . 3_554
O4 Ca-Z O4 100.26(7) 2_654 3_554
O5 Ca-Z O4 73.26(9) 3 3_554
O4 Ca-Z O4 125.57(6) 2_655 3_554
B2 Ca-Z O4 102.88(10) 2_655 3_554
O6 Ca-Z B2 129.28(11) . 3_554
O3 Ca-Z B2 27.70(11) 1_554 3_554
O3 Ca-Z B2 85.25(11) . 3_554
O4 Ca-Z B2 100.68(10) 2_654 3_554
O5 Ca-Z B2 100.42(10) 3 3_554
O4 Ca-Z B2 152.50(10) 2_655 3_554
B2 Ca-Z B2 129.68(7) 2_655 3_554
O4 Ca-Z B2 27.51(9) 3_554 3_554
O6 Ca-Z O2 51.97(12) . .
O3 Ca-Z O2 67.92(12) 1_554 .
O3 Ca-Z O2 70.48(12) . .
O4 Ca-Z O2 113.92(12) 2_654 .
O5 Ca-Z O2 163.00(12) 3 .
O4 Ca-Z O2 114.63(12) 2_655 .
B2 Ca-Z O2 143.64(13) 2_655 .
O4 Ca-Z O2 110.26(12) 3_554 .
B2 Ca-Z O2 85.47(13) 3_554 .
O6 Ca-Z B1 25.52(14) . .
O3 Ca-Z B1 85.49(12) 1_554 .
O3 Ca-Z B1 85.82(12) . .
O4 Ca-Z B1 96.18(12) 2_654 .
O5 Ca-Z B1 150.97(12) 3 .
O4 Ca-Z B1 96.07(12) 2_655 .
B2 Ca-Z B1 121.78(13) 2_655 .
O4 Ca-Z B1 135.20(12) 3_554 .
B2 Ca-Z B1 108.48(13) 3_554 .
O2 Ca-Z B1 26.45(15) . .
O6 Ca-Z B2 124.45(10) . 3
O3 Ca-Z B2 91.93(10) 1_554 3
O3 Ca-Z B2 22.90(9) . 3
O4 Ca-Z B2 156.70(10) 2_654 3
O5 Ca-Z B2 79.50(10) 3 3
O4 Ca-Z B2 90.59(9) 2_655 3
B2 Ca-Z B2 95.29(10) 2_655 3
O4 Ca-Z B2 61.94(9) 3_554 3
B2 Ca-Z B2 70.82(10) 3_554 3
O2 Ca-Z B2 87.55(13) . 3
B1 Ca-Z B2 107.07(13) . 3
Gd-X O1 Ca-X 104.4 . 1_556
Gd-X O1 Gd-X 104.4(2) . 1_556
Ca-X O1 Gd-X 0.0 1_556 1_556
Gd-X O1 Gd-Y 112.17(13) . 2
Ca-X O1 Gd-Y 113.32(12) 1_556 2
Gd-X O1 Gd-Y 113.32(12) 1_556 2
Gd-X O1 Ca-Y 112.17(13) . 2
Ca-X O1 Ca-Y 113.32(12) 1_556 2
Gd-X O1 Ca-Y 113.32(12) 1_556 2
Gd-Y O1 Ca-Y 0.0 2 2
Gd-X O1 Ca-Y 112.17(13) . .
Ca-X O1 Ca-Y 113.32(12) 1_556 .
Gd-X O1 Ca-Y 113.32(12) 1_556 .
Gd-Y O1 Ca-Y 101.8 2 .
Ca-Y O1 Ca-Y 101.76(19) 2 .
B1 O2 Gd-X 130.3(4) . .
B1 O2 Ca-X 134.1(4) . 1_554
Gd-X O2 Ca-X 95.6 . 1_554
B1 O2 Gd-X 134.1(4) . 1_554
Gd-X O2 Gd-X 95.6(2) . 1_554
Ca-X O2 Gd-X 0.0 1_554 1_554
B1 O2 Ca-Z 80.82(11) . .
Gd-X O2 Ca-Z 95.10(10) . .
Ca-X O2 Ca-Z 97.16(10) 1_554 .
Gd-X O2 Ca-Z 97.16(10) 1_554 .
B1 O2 Gd-Z 80.82(11) . 2
Gd-X O2 Gd-Z 95.10(10) . 2
Ca-X O2 Gd-Z 97.16(10) 1_554 2
Gd-X O2 Gd-Z 97.16(10) 1_554 2
Ca-Z O2 Gd-Z 161.5 . 2
B1 O2 Ca-Z 80.82(11) . 2
Gd-X O2 Ca-Z 95.10(10) . 2
Ca-X O2 Ca-Z 97.16(10) 1_554 2
Gd-X O2 Ca-Z 97.16(10) 1_554 2
Ca-Z O2 Ca-Z 161.5(2) . 2
Gd-Z O2 Ca-Z 0.0 2 2
B2 O3 Gd-Z 100.6(2) 3 1_556
B2 O3 Ca-Z 100.6(2) 3 1_556
Gd-Z O3 Ca-Z 0.0 1_556 1_556
B2 O3 Ca-Z 115.8(2) 3 .
Gd-Z O3 Ca-Z 98.9 1_556 .
Ca-Z O3 Ca-Z 98.88(12) 1_556 .
B2 O3 Gd-X 110.7(2) 3 .
Gd-Z O3 Gd-X 117.96(11) 1_556 .
Ca-Z O3 Gd-X 117.96(11) 1_556 .
Ca-Z O3 Gd-X 112.19(11) . .
B2 O4 Ca-Y 138.2(2) . .
B2 O4 Gd-Z 122.3(2) . 2_456
Ca-Y O4 Gd-Z 98.98(10) . 2_456
B2 O4 Ca-Z 122.3(2) . 2_456
Ca-Y O4 Ca-Z 98.98(10) . 2_456
Gd-Z O4 Ca-Z 0.0 2_456 2_456
B2 O4 Gd-Z 81.1(2) . 2_455
Ca-Y O4 Gd-Z 95.28(10) . 2_455
Gd-Z O4 Gd-Z 88.46(10) 2_456 2_455
Ca-Z O4 Gd-Z 88.46(10) 2_456 2_455
B2 O4 Ca-Z 81.1(2) . 2_455
Ca-Y O4 Ca-Z 95.28(10) . 2_455
Gd-Z O4 Ca-Z 88.5 2_456 2_455
Ca-Z O4 Ca-Z 88.46(10) 2_456 2_455
Gd-Z O4 Ca-Z 0.0 2_455 2_455
B2 O4 Ca-Z 79.2(2) . 3_446
Ca-Y O4 Ca-Z 86.02(10) . 3_446
Gd-Z O4 Ca-Z 119.6 2_456 3_446
Ca-Z O4 Ca-Z 119.60(11) 2_456 3_446
Gd-Z O4 Ca-Z 151.4 2_455 3_446
Ca-Z O4 Ca-Z 151.43(11) 2_455 3_446
B2 O4 Gd-Z 79.2(2) . 3_446
Ca-Y O4 Gd-Z 86.02(10) . 3_446
Gd-Z O4 Gd-Z 119.60(11) 2_456 3_446
Ca-Z O4 Gd-Z 119.60(11) 2_456 3_446
Gd-Z O4 Gd-Z 151.43(11) 2_455 3_446
Ca-Z O4 Gd-Z 151.43(11) 2_455 3_446
Ca-Z O4 Gd-Z 0.00(4) 3_446 3_446
B2 O5 Gd-Y 145.2(3) 4_545 1_554
B2 O5 Ca-Y 145.2(3) 4_545 1_554
Gd-Y O5 Ca-Y 0.0 1_554 1_554
B2 O5 Ca-Y 108.2(2) 4_545 .
Gd-Y O5 Ca-Y 98.7 1_554 .
Ca-Y O5 Ca-Y 98.68(11) 1_554 .
B2 O5 Ca-Z 86.9(2) 4_545 3_445
Gd-Y O5 Ca-Z 95.84(10) 1_554 3_445
Ca-Y O5 Ca-Z 95.84(10) 1_554 3_445
Ca-Y O5 Ca-Z 124.67(13) . 3_445
B2 O5 Gd-Z 86.9(2) 4_545 3_445
Gd-Y O5 Gd-Z 95.84(10) 1_554 3_445
Ca-Y O5 Gd-Z 95.84(10) 1_554 3_445
Ca-Y O5 Gd-Z 124.67(13) . 3_445
Ca-Z O5 Gd-Z 0.00(3) 3_445 3_445
B1 O6 Ca-Z 107.4(3) . .
B1 O6 Gd-Y 123.1(3) . 2_655
Ca-Z O6 Gd-Y 103.32(10) . 2_655
B1 O6 Ca-Y 123.1(3) . 2_655
Ca-Z O6 Ca-Y 103.32(10) . 2_655
Gd-Y O6 Ca-Y 0.0 2_655 2_655
B1 O6 Ca-Y 120.2(3) . 2_654
Ca-Z O6 Ca-Y 102.23(10) . 2_654
Gd-Y O6 Ca-Y 97.7 2_655 2_654
Ca-Y O6 Ca-Y 97.72(11) 2_655 2_654
B1 O6 Gd-Y 120.2(3) . 2_654
Ca-Z O6 Gd-Y 102.23(10) . 2_654
Gd-Y O6 Gd-Y 97.72(11) 2_655 2_654
Ca-Y O6 Gd-Y 97.72(11) 2_655 2_654
Ca-Y O6 Gd-Y 0.00(3) 2_654 2_654
O2 B1 O6 119.8(3) . 2
O2 B1 O6 119.8(3) . .
O6 B1 O6 120.5(5) 2 .
O2 B1 Ca-Z 72.74(11) . .
O6 B1 Ca-Z 167.4(4) 2 .
O6 B1 Ca-Z 47.04(18) . .
O2 B1 Gd-Z 72.74(11) . 2
O6 B1 Gd-Z 47.04(18) 2 2
O6 B1 Gd-Z 167.4(4) . 2
Ca-Z B1 Gd-Z 145.4 . 2
O2 B1 Ca-Z 72.74(11) . 2
O6 B1 Ca-Z 47.04(18) 2 2
O6 B1 Ca-Z 167.4(4) . 2
Ca-Z B1 Ca-Z 145.4(2) . 2
Gd-Z B1 Ca-Z 0.0 2 2
O2 B1 Ca-Y 128.0(3) . 2_654
O6 B1 Ca-Y 100.0(3) 2 2_654
O6 B1 Ca-Y 38.6(2) . 2_654
Ca-Z B1 Ca-Y 70.60(5) . 2_654
Gd-Z B1 Ca-Y 135.91(16) 2 2_654
Ca-Z B1 Ca-Y 135.91(16) 2 2_654
O2 B1 Ca-Y 128.0(3) . 1_654
O6 B1 Ca-Y 38.6(2) 2 1_654
O6 B1 Ca-Y 100.0(3) . 1_654
Ca-Z B1 Ca-Y 135.91(16) . 1_654
Gd-Z B1 Ca-Y 70.60(5) 2 1_654
Ca-Z B1 Ca-Y 70.60(5) 2 1_654
Ca-Y B1 Ca-Y 66.74(12) 2_654 1_654
O4 B2 O5 118.8(4) . 4_445
O4 B2 O3 120.8(3) . 3_445
O5 B2 O3 120.3(3) 4_445 3_445
O4 B2 Gd-Z 69.5(2) . 2_455
O5 B2 Gd-Z 63.44(19) 4_445 2_455
O3 B2 Gd-Z 140.9(2) 3_445 2_455
O4 B2 Ca-Z 69.5(2) . 2_455
O5 B2 Ca-Z 63.44(19) 4_445 2_455
O3 B2 Ca-Z 140.9(2) 3_445 2_455
Gd-Z B2 Ca-Z 0.0 2_455 2_455
O4 B2 Ca-Z 73.3(2) . 3_446
O5 B2 Ca-Z 157.5(2) 4_445 3_446
O3 B2 Ca-Z 51.72(17) 3_445 3_446
Gd-Z B2 Ca-Z 137.7 2_455 3_446
Ca-Z B2 Ca-Z 137.66(14) 2_455 3_446
O4 B2 Gd-Z 73.3(2) . 3_446
O5 B2 Gd-Z 157.5(2) 4_445 3_446
O3 B2 Gd-Z 51.72(17) 3_445 3_446
Gd-Z B2 Gd-Z 137.66(14) 2_455 3_446
Ca-Z B2 Gd-Z 137.66(14) 2_455 3_446
Ca-Z B2 Gd-Z 0.00(4) 3_446 3_446
O4 B2 Ca-Y 103.8(2) . 4_445
O5 B2 Ca-Y 46.75(17) 4_445 4_445
O3 B2 Ca-Y 116.3(2) 3_445 4_445
Gd-Z B2 Ca-Y 94.16(13) 2_455 4_445
Ca-Z B2 Ca-Y 94.16(13) 2_455 4_445
Ca-Z B2 Ca-Y 114.11(11) 3_446 4_445
Gd-Z B2 Ca-Y 114.11(11) 3_446 4_445
O4 B2 Gd-Y 103.8(2) . 4_445
O5 B2 Gd-Y 46.75(17) 4_445 4_445
O3 B2 Gd-Y 116.3(2) 3_445 4_445
Gd-Z B2 Gd-Y 94.16(13) 2_455 4_445
Ca-Z B2 Gd-Y 94.16(13) 2_455 4_445
Ca-Z B2 Gd-Y 114.11(11) 3_446 4_445
Gd-Z B2 Gd-Y 114.11(11) 3_446 4_445
Ca-Y B2 Gd-Y 0.00(3) 4_445 4_445
O4 B2 Ca-X 153.9(3) . 3_445
O5 B2 Ca-X 79.7(2) 4_445 3_445
O3 B2 Ca-X 45.11(17) 3_445 3_445
Gd-Z B2 Ca-X 136.29(13) 2_455 3_445
Ca-Z B2 Ca-X 136.29(13) 2_455 3_445
Ca-Z B2 Ca-X 83.43(10) 3_446 3_445
Gd-Z B2 Ca-X 83.43(10) 3_446 3_445
Ca-Y B2 Ca-X 74.66(8) 4_445 3_445
Gd-Y B2 Ca-X 74.66(8) 4_445 3_445
O4 B2 Ca-Z 106.1(2) . 3_445
O5 B2 Ca-Z 118.8(2) 4_445 3_445
O3 B2 Ca-Z 41.28(16) 3_445 3_445
Gd-Z B2 Ca-Z 100.6 2_455 3_445
Ca-Z B2 Ca-Z 100.61(11) 2_455 3_445
Ca-Z B2 Ca-Z 70.82(10) 3_446 3_445
Gd-Z B2 Ca-Z 70.8 3_446 3_445
Ca-Y B2 Ca-Z 149.70(13) 4_445 3_445
Gd-Y B2 Ca-Z 149.70(13) 4_445 3_445
Ca-X B2 Ca-Z 76.39(9) 3_445 3_445

loop_
_geom_bond_atom_site_label_1
_geom_bond_atom_site_label_2
_geom_bond_distance
_geom_bond_site_symmetry_2
Gd-X O1 2.241(5) .
Gd-X O1 2.260(4) 1_554
Gd-X O2 2.358(5) .
Gd-X O3 2.393(3) .
Gd-X O3 2.393(3) 2
Gd-X O2 2.442(5) 1_556
Gd-X Ca-X 3.55681(10) 1_556
Gd-X Gd-X 3.55681(10) 1_556
Gd-X Ca-X 3.55684(10) 1_554
Gd-X Gd-X 3.55684(10) 1_554
Gd-X Gd-Y 3.7899(7) 2
Gd-X Ca-Y 3.7899(7) 2
Ca-Y O5 2.319(3) 1_556
Ca-Y O1 2.326(3) .
Ca-Y O4 2.344(3) .
Ca-Y O6 2.356(3) 2_455
Ca-Y O6 2.367(3) 2_456
Ca-Y O5 2.370(3) .
Ca-Y B2 3.090(4) 4_545
Ca-Y B1 3.280(5) 1_456
Ca-Y Ca-Y 3.55681(9) 1_556
Ca-Y Gd-Y 3.55681(9) 1_556
Ca-Y Ca-Y 3.55683(9) 1_554
Ca-Y Gd-Y 3.55683(9) 1_554
Ca-Z O6 2.335(3) .
Ca-Z O3 2.336(3) 1_554
Ca-Z O3 2.346(3) .
Ca-Z O4 2.468(3) 2_654
Ca-Z O5 2.483(3) 3
Ca-Z O4 2.628(3) 2_655
Ca-Z B2 2.771(4) 2_655
Ca-Z O4 2.854(3) 3_554
Ca-Z B2 2.925(4) 3_554
Ca-Z O2 2.9447(11) .
Ca-Z B1 3.044(2) .
Ca-Z B2 3.201(4) 3
O1 Ca-X 2.260(4) 1_556
O1 Gd-X 2.260(4) 1_556
O1 Gd-Y 2.326(3) 2
O1 Ca-Y 2.326(3) 2
O2 B1 1.373(8) .
O2 Ca-X 2.442(5) 1_554
O2 Gd-X 2.442(5) 1_554
O2 Gd-Z 2.9448(11) 2
O2 Ca-Z 2.9448(11) 2
O3 B2 1.383(5) 3
O3 Gd-Z 2.336(3) 1_556
O3 Ca-Z 2.336(3) 1_556
O4 B2 1.376(5) .
O4 Gd-Z 2.468(3) 2_456
O4 Ca-Z 2.468(3) 2_456
O4 Gd-Z 2.628(3) 2_455
O4 Ca-Z 2.628(3) 2_455
O4 Ca-Z 2.854(3) 3_446
O4 Gd-Z 2.854(3) 3_446
O5 B2 1.376(5) 4_545
O5 Gd-Y 2.319(3) 1_554
O5 Ca-Y 2.319(3) 1_554
O5 Ca-Z 2.483(3) 3_445
O5 Gd-Z 2.483(3) 3_445
O6 B1 1.375(4) .
O6 Gd-Y 2.356(3) 2_655
O6 Ca-Y 2.356(3) 2_655
O6 Ca-Y 2.367(3) 2_654
O6 Gd-Y 2.367(3) 2_654
B1 O6 1.375(4) 2
B1 Gd-Z 3.044(2) 2
B1 Ca-Z 3.044(2) 2
B1 Ca-Y 3.280(5) 2_654
B1 Ca-Y 3.280(5) 1_654
B2 O5 1.376(5) 4_445
B2 O3 1.383(5) 3_445
B2 Gd-Z 2.771(4) 2_455
B2 Ca-Z 2.771(4) 2_455
B2 Ca-Z 2.925(4) 3_446
B2 Gd-Z 2.925(4) 3_446
B2 Ca-Y 3.090(4) 4_445
B2 Gd-Y 3.090(4) 4_445
B2 Ca-X 3.159(4) 3_445
B2 Ca-Z 3.201(4) 3_445
